data_7713720
loop_
_publ_author_name
'Vr\'ana, Jan'
'Ruzickova, Zdenka'
'R\%u\<zi\<cka, Ale\<s'
'Dost\'al, Libor'

_publ_section_title
;
 Synthesis and reactivity of alkali metal aluminates bearing
 bis(organoamido)phosphane ligand
;
_journal_name_full 'Dalton Transactions'
_journal_paper_doi 10.1039/D3DT01859H
_journal_year 2023
_chemical_formula_sum 'C34 H64 Al2 N4 P2 Sn'
_chemical_formula_weight 763.48
_space_group_crystal_system monoclinic
_space_group_IT_number 14
_space_group_name_Hall '-P 2ybc'
_space_group_name_H-M_alt 'P 1 21/c 1'
_atom_sites_solution_hydrogens difmap
_audit_creation_method SHELXL-2017/1
_audit_update_record
;
2023-03-07 deposited with the CCDC.	2023-07-27 downloaded from the CCDC.
;
_cell_angle_alpha 90
_cell_angle_beta 104.275(11)
_cell_angle_gamma 90
_cell_formula_units_Z 4
_cell_length_a 15.2710(17)
_cell_length_b 10.3050(8)
_cell_length_c 27.009(5)
_cell_measurement_reflns_used 26412
_cell_measurement_temperature 150(1)
_cell_measurement_theta_max 27.5
_cell_measurement_theta_min 1
_cell_volume 4119.1(10)
_computing_cell_refinement 'COLLECT and DENZO'
_computing_data_collection 'COLLECT (Hooft, 1998) and DENZO (Otwinowski & Minor, 1997)'
_computing_data_reduction 'COLLECT and DENZO'
_computing_molecular_graphics 'PLATON (Spek, 2003)'
_computing_publication_material 'SHELXL-97 (Sheldrick, 2008)'
_computing_structure_refinement 'SHELXL-2017/1 (Sheldrick, 2017)'
_computing_structure_solution 'SIR92 (Altomare et al., 1994)'
_diffrn_ambient_temperature 150(1)
_diffrn_detector_area_resol_mean 9.091
_diffrn_measured_fraction_theta_full 0.970
_diffrn_measured_fraction_theta_max 0.936
_diffrn_measurement_device_type 'Bruker Nonius KappaCCD area detector'
_diffrn_measurement_method '\f and \w scans to fill the Ewald sphere'
_diffrn_radiation_monochromator graphite
_diffrn_radiation_source 'fine-focus sealed tube'
_diffrn_radiation_type MoK\a
_diffrn_radiation_wavelength 0.71073
_diffrn_reflns_av_R_equivalents 0.0287
_diffrn_reflns_av_unetI/netI 0.0279
_diffrn_reflns_Laue_measured_fraction_full 0.970
_diffrn_reflns_Laue_measured_fraction_max 0.936
_diffrn_reflns_limit_h_max 18
_diffrn_reflns_limit_h_min -19
_diffrn_reflns_limit_k_max 12
_diffrn_reflns_limit_k_min -13
_diffrn_reflns_limit_l_max 34
_diffrn_reflns_limit_l_min -34
_diffrn_reflns_number 26412
_diffrn_reflns_point_group_measured_fraction_full 0.970
_diffrn_reflns_point_group_measured_fraction_max 0.936
_diffrn_reflns_theta_full 25.242
_diffrn_reflns_theta_max 27.497
_diffrn_reflns_theta_min 2.124
_diffrn_standards_number 0
_exptl_absorpt_coefficient_mu 0.767
_exptl_absorpt_correction_T_max 0.914
_exptl_absorpt_correction_T_min 0.790
_exptl_absorpt_correction_type integration
_exptl_absorpt_process_details
;
Gaussian integration (Coppens, 1970)
;
_exptl_crystal_colour colourless
_exptl_crystal_density_diffrn 1.231
_exptl_crystal_description clock
_exptl_crystal_F_000 1608
_exptl_crystal_size_max 0.59
_exptl_crystal_size_mid 0.30
_exptl_crystal_size_min 0.18
_refine_diff_density_max 0.423
_refine_diff_density_min -0.543
_refine_diff_density_rms 0.073
_refine_ls_extinction_method none
_refine_ls_goodness_of_fit_ref 1.143
_refine_ls_hydrogen_treatment constr
_refine_ls_matrix_type full
_refine_ls_number_parameters 388
_refine_ls_number_reflns 8854
_refine_ls_number_restraints 0
_refine_ls_restrained_S_all 1.143
_refine_ls_R_factor_all 0.0435
_refine_ls_R_factor_gt 0.0309
_refine_ls_shift/su_max 0.002
_refine_ls_shift/su_mean 0.000
_refine_ls_structure_factor_coef Fsqd
_refine_ls_weighting_details 'w=1/[\s^2^(Fo^2^)+(0.0089P)^2^+6.1571P] where P=(Fo^2^+2Fc^2^)/3'
_refine_ls_weighting_scheme calc
_refine_ls_wR_factor_gt 0.0606
_refine_ls_wR_factor_ref 0.0672
_reflns_Friedel_coverage 0.000
_reflns_number_gt 7541
_reflns_number_total 8854
_reflns_threshold_expression 'I > 2\s(I)'
_cod_data_source_file d3dt01859h2.cif
_cod_data_source_block ld150323Sn1
_cod_original_sg_symbol_H-M 'P 21/c'
_cod_database_code 7713720
_shelx_shelxl_version_number 2017/1
_shelx_space_group_comment
;
The symmetry employed for this shelxl refinement is uniquely defined
by the following loop, which should always be used as a source of
symmetry information in preference to the above space-group names.
They are only intended as comments.
;

loop_
_space_group_symop_operation_xyz
'x, y, z'
'-x, y+1/2, -z+1/2'
'-x, -y, -z'
'x, -y-1/2, z-1/2'

loop_
_atom_site_label
_atom_site_type_symbol
_atom_site_fract_x
_atom_site_fract_y
_atom_site_fract_z
_atom_site_U_iso_or_equiv
_atom_site_adp_type
_atom_site_occupancy
_atom_site_site_symmetry_order
_atom_site_calc_flag
_atom_site_refinement_flags_posn
_atom_site_refinement_flags_adp
_atom_site_refinement_flags_occupancy
_atom_site_disorder_assembly
_atom_site_disorder_group
Sn1 Sn 0.31832(2) 0.18666(2) 0.40240(2) 0.01660(5) Uani 1 1 d . . . . .
P1 P 0.27045(4) 0.09721(6) 0.30913(2) 0.01530(12) Uani 1 1 d . . . . .
P2 P 0.22492(4) 0.28087(6) 0.46310(2) 0.01547(12) Uani 1 1 d . . . . .
Al2 Al 0.23063(5) 0.52200(7) 0.49308(3) 0.02094(15) Uani 1 1 d . . . . .
Al1 Al 0.28664(5) -0.14276(7) 0.28190(3) 0.01971(15) Uani 1 1 d . . . . .
N2 N 0.20186(12) -0.02641(19) 0.30027(7) 0.0167(4) Uani 1 1 d . . . . .
N4 N 0.16228(12) 0.40674(19) 0.44215(7) 0.0189(4) Uani 1 1 d . . . . .
N1 N 0.35463(13) 0.01483(19) 0.29759(7) 0.0179(4) Uani 1 1 d . . . . .
N3 N 0.29439(13) 0.36135(19) 0.50828(7) 0.0178(4) Uani 1 1 d . . . . .
C19 C 0.16725(16) 0.1570(2) 0.49093(8) 0.0207(5) Uani 1 1 d . . . . .
C25 C 0.36017(16) 0.3171(3) 0.55502(9) 0.0235(5) Uani 1 1 d . . . . .
C7 C 0.43936(16) 0.0570(2) 0.28547(9) 0.0227(5) Uani 1 1 d . . . . .
C6 C 0.18683(16) 0.1912(3) 0.21307(9) 0.0230(5) Uani 1 1 d . . . . .
H6 H 0.168982 0.105544 0.205985 0.028 Uiso 1 1 d R U . . .
C1 C 0.23460(15) 0.2257(2) 0.26232(9) 0.0184(5) Uani 1 1 d . . . . .
C17 C 0.39502(19) 0.0166(3) 0.43176(10) 0.0323(6) Uani 1 1 d . . . . .
H17A H 0.457917 0.038619 0.442695 0.039 Uiso 1 1 d R U . . .
H17B H 0.386547 -0.048051 0.405425 0.039 Uiso 1 1 d R U . . .
H17C H 0.374807 -0.016781 0.460225 0.039 Uiso 1 1 d R U . . .
C23 C 0.0670(2) 0.1104(3) 0.54476(10) 0.0386(8) Uani 1 1 d . . . . .
H23 H 0.022255 0.136875 0.560519 0.046 Uiso 1 1 d R U . . .
C15 C 0.33099(19) -0.2876(3) 0.32898(10) 0.0288(6) Uani 1 1 d . . . . .
H15A H 0.379082 -0.331448 0.318666 0.035 Uiso 1 1 d R U . . .
H15B H 0.282512 -0.347498 0.328256 0.035 Uiso 1 1 d R U . . .
H15C H 0.352942 -0.254548 0.363006 0.035 Uiso 1 1 d R U . . .
C5 C 0.16566(18) 0.2830(3) 0.17492(10) 0.0290(6) Uani 1 1 d . . . . .
H5 H 0.133410 0.259594 0.142258 0.035 Uiso 1 1 d R U . . .
C11 C 0.11154(15) -0.0422(2) 0.30993(9) 0.0196(5) Uani 1 1 d . . . . .
C16 C 0.25432(19) -0.1924(3) 0.20893(9) 0.0306(6) Uani 1 1 d . . . . .
H16A H 0.243057 -0.115665 0.188197 0.037 Uiso 1 1 d R U . . .
H16B H 0.200937 -0.245345 0.202017 0.037 Uiso 1 1 d R U . . .
H16C H 0.303137 -0.240385 0.201137 0.037 Uiso 1 1 d R U . . .
C21 C 0.1629(2) -0.0563(3) 0.52621(11) 0.0397(7) Uani 1 1 d . . . . .
H21 H 0.182880 -0.141816 0.529721 0.048 Uiso 1 1 d R U . . .
C4 C 0.19263(19) 0.4109(3) 0.18530(10) 0.0330(6) Uani 1 1 d . . . . .
H4 H 0.178810 0.473072 0.159575 0.040 Uiso 1 1 d R U . . .
C18 C 0.40401(19) 0.3542(3) 0.40951(11) 0.0332(6) Uani 1 1 d . . . . .
H18A H 0.452675 0.345884 0.439584 0.040 Uiso 1 1 d R U . . .
H18B H 0.369575 0.430634 0.412174 0.040 Uiso 1 1 d R U . . .
H18C H 0.428165 0.360824 0.379984 0.040 Uiso 1 1 d R U . . .
C20 C 0.19723(19) 0.0291(3) 0.49611(10) 0.0284(6) Uani 1 1 d . . . . .
H20 H 0.240433 0.000891 0.479564 0.034 Uiso 1 1 d R U . . .
C14 C 0.07369(18) -0.1699(3) 0.28497(11) 0.0318(6) Uani 1 1 d . . . . .
H14A H 0.069476 -0.166165 0.248936 0.038 Uiso 1 1 d R U . . .
H14B H 0.014676 -0.183775 0.290516 0.038 Uiso 1 1 d R U . . .
H14C H 0.112776 -0.240015 0.299827 0.038 Uiso 1 1 d R U . . .
C30 C 0.01963(16) 0.3166(3) 0.38859(10) 0.0280(6) Uani 1 1 d . . . . .
H30A H 0.048245 0.234597 0.386437 0.034 Uiso 1 1 d R U . . .
H30B H -0.026685 0.331077 0.357856 0.034 Uiso 1 1 d R U . . .
H30C H -0.006825 0.316167 0.417356 0.034 Uiso 1 1 d R U . . .
C24 C 0.10102(16) 0.1972(3) 0.51513(9) 0.0269(6) Uani 1 1 d . . . . .
H24 H 0.079974 0.282176 0.511473 0.032 Uiso 1 1 d R U . . .
C29 C 0.08991(16) 0.4241(3) 0.39517(9) 0.0225(5) Uani 1 1 d . . . . .
C34 C 0.1644(2) 0.5759(3) 0.54374(11) 0.0343(6) Uani 1 1 d . . . . .
H34A H 0.116457 0.633941 0.527949 0.041 Uiso 1 1 d R U . . .
H34B H 0.204937 0.619111 0.571689 0.041 Uiso 1 1 d R U . . .
H34C H 0.139397 0.500771 0.556219 0.041 Uiso 1 1 d R U . . .
C12 C 0.11889(18) -0.0505(3) 0.36729(10) 0.0301(6) Uani 1 1 d . . . . .
H12A H 0.159223 -0.119564 0.381903 0.036 Uiso 1 1 d R U . . .
H12B H 0.060122 -0.067244 0.372733 0.036 Uiso 1 1 d R U . . .
H12C H 0.141513 0.030096 0.383243 0.036 Uiso 1 1 d R U . . .
C31 C 0.04499(19) 0.5544(3) 0.40062(12) 0.0368(7) Uani 1 1 d . . . . .
H31A H 0.020415 0.552236 0.430083 0.044 Uiso 1 1 d R U . . .
H31B H -0.002655 0.570457 0.370643 0.044 Uiso 1 1 d R U . . .
H31C H 0.089165 0.622376 0.404543 0.044 Uiso 1 1 d R U . . .
C2 C 0.26104(17) 0.3533(2) 0.27226(9) 0.0243(5) Uani 1 1 d . . . . .
H2 H 0.292892 0.377221 0.304941 0.029 Uiso 1 1 d R U . . .
C27 C 0.31273(19) 0.2758(3) 0.59626(9) 0.0336(6) Uani 1 1 d . . . . .
H27A H 0.273773 0.344375 0.601893 0.040 Uiso 1 1 d R U . . .
H27B H 0.357193 0.258005 0.627443 0.040 Uiso 1 1 d R U . . .
H27C H 0.277573 0.199066 0.585362 0.040 Uiso 1 1 d R U . . .
C3 C 0.2402(2) 0.4460(3) 0.23378(10) 0.0319(6) Uani 1 1 d . . . . .
H3 H 0.258377 0.531673 0.240597 0.038 Uiso 1 1 d R U . . .
C13 C 0.04797(16) 0.0679(3) 0.28694(10) 0.0262(5) Uani 1 1 d . . . . .
H13A H 0.072785 0.148882 0.301486 0.031 Uiso 1 1 d R U . . .
H13B H -0.009715 0.054122 0.294286 0.031 Uiso 1 1 d R U . . .
H13C H 0.040645 0.069972 0.250607 0.031 Uiso 1 1 d R U . . .
C22 C 0.0983(2) -0.0150(3) 0.55060(10) 0.0435(8) Uani 1 1 d . . . . .
H22 H 0.076616 -0.072179 0.571396 0.052 Uiso 1 1 d R U . . .
C32 C 0.12983(18) 0.4298(3) 0.34882(10) 0.0323(6) Uani 1 1 d . . . . .
H32A H 0.173626 0.498335 0.353226 0.039 Uiso 1 1 d R U . . .
H32B H 0.082606 0.445775 0.318645 0.039 Uiso 1 1 d R U . . .
H32C H 0.158506 0.348505 0.345405 0.039 Uiso 1 1 d R U . . .
C9 C 0.42219(19) 0.0948(3) 0.22907(10) 0.0355(7) Uani 1 1 d . . . . .
H9A H 0.393342 0.023917 0.208262 0.043 Uiso 1 1 d R U . . .
H9B H 0.478642 0.114077 0.221062 0.043 Uiso 1 1 d R U . . .
H9C H 0.383772 0.169817 0.222502 0.043 Uiso 1 1 d R U . . .
C8 C 0.48289(18) 0.1707(3) 0.31835(11) 0.0350(7) Uani 1 1 d . . . . .
H8A H 0.443225 0.244362 0.311764 0.042 Uiso 1 1 d R U . . .
H8B H 0.539033 0.192212 0.310384 0.042 Uiso 1 1 d R U . . .
H8C H 0.494007 0.147132 0.353754 0.042 Uiso 1 1 d R U . . .
C26 C 0.41837(19) 0.2063(3) 0.54451(10) 0.0359(7) Uani 1 1 d . . . . .
H26A H 0.380924 0.133383 0.531058 0.043 Uiso 1 1 d R U . . .
H26B H 0.460644 0.181643 0.575668 0.043 Uiso 1 1 d R U . . .
H26C H 0.450684 0.234193 0.520078 0.043 Uiso 1 1 d R U . . .
C33 C 0.2964(2) 0.6647(3) 0.47007(11) 0.0357(7) Uani 1 1 d . . . . .
H33A H 0.328133 0.632229 0.446069 0.043 Uiso 1 1 d R U . . .
H33B H 0.338914 0.701379 0.498929 0.043 Uiso 1 1 d R U . . .
H33C H 0.254333 0.730359 0.453989 0.043 Uiso 1 1 d R U . . .
C28 C 0.4205(2) 0.4337(3) 0.57419(12) 0.0416(8) Uani 1 1 d . . . . .
H28A H 0.447758 0.462719 0.547694 0.050 Uiso 1 1 d R U . . .
H28B H 0.466948 0.409479 0.603714 0.050 Uiso 1 1 d R U . . .
H28C H 0.384788 0.502409 0.583064 0.050 Uiso 1 1 d R U . . .
C10 C 0.50290(19) -0.0593(3) 0.29582(13) 0.0426(8) Uani 1 1 d . . . . .
H10A H 0.515056 -0.082178 0.331329 0.051 Uiso 1 1 d R U . . .
H10B H 0.558506 -0.037838 0.287229 0.051 Uiso 1 1 d R U . . .
H10C H 0.475006 -0.131438 0.275409 0.051 Uiso 1 1 d R U . . .

loop_
_atom_site_aniso_label
_atom_site_aniso_U_11
_atom_site_aniso_U_22
_atom_site_aniso_U_33
_atom_site_aniso_U_23
_atom_site_aniso_U_13
_atom_site_aniso_U_12
Sn1 0.01681(7) 0.01677(8) 0.01631(7) -0.00160(7) 0.00425(5) 0.00004(7)
P1 0.0183(3) 0.0135(3) 0.0149(3) 0.0010(2) 0.0056(2) -0.0006(2)
P2 0.0166(3) 0.0147(3) 0.0156(3) 0.0004(2) 0.0047(2) -0.0001(2)
Al2 0.0269(4) 0.0150(4) 0.0235(4) -0.0017(3) 0.0111(3) -0.0012(3)
Al1 0.0267(4) 0.0145(4) 0.0192(3) 0.0000(3) 0.0080(3) 0.0008(3)
N2 0.0201(9) 0.0120(10) 0.0194(9) -0.0016(8) 0.0076(8) -0.0023(8)
N4 0.0177(9) 0.0162(10) 0.0217(10) 0.0019(8) 0.0031(8) 0.0038(8)
N1 0.0202(9) 0.0152(10) 0.0204(9) 0.0008(8) 0.0091(8) 0.0013(8)
N3 0.0195(9) 0.0159(10) 0.0173(9) -0.0033(8) 0.0029(8) -0.0025(8)
C19 0.0233(11) 0.0218(13) 0.0161(10) -0.0014(9) 0.0031(9) -0.0075(10)
C25 0.0245(12) 0.0249(13) 0.0186(11) -0.0010(11) 0.0005(9) -0.0024(11)
C7 0.0229(12) 0.0223(13) 0.0270(12) 0.0003(10) 0.0138(10) -0.0019(10)
C6 0.0272(12) 0.0223(13) 0.0197(11) 0.0014(10) 0.0064(9) -0.0018(11)
C1 0.0206(11) 0.0168(12) 0.0194(11) 0.0042(9) 0.0081(9) 0.0040(9)
C17 0.0386(15) 0.0345(16) 0.0226(12) 0.0013(12) 0.0051(11) 0.0190(13)
C23 0.0373(15) 0.059(2) 0.0210(12) -0.0061(14) 0.0105(11) -0.0267(15)
C15 0.0372(14) 0.0190(14) 0.0300(13) 0.0033(11) 0.0077(11) 0.0034(11)
C5 0.0327(14) 0.0334(16) 0.0206(12) 0.0041(11) 0.0059(10) 0.0030(12)
C11 0.0192(11) 0.0184(12) 0.0222(11) -0.0011(10) 0.0071(9) -0.0038(10)
C16 0.0445(15) 0.0237(14) 0.0245(12) -0.0036(11) 0.0102(11) 0.0027(13)
C21 0.061(2) 0.0232(15) 0.0299(14) 0.0048(12) 0.0014(14) -0.0174(14)
C4 0.0427(16) 0.0289(15) 0.0294(14) 0.0141(12) 0.0126(12) 0.0060(13)
C18 0.0337(14) 0.0345(16) 0.0354(14) -0.0146(13) 0.0163(12) -0.0165(12)
C20 0.0388(15) 0.0222(14) 0.0223(12) 0.0004(11) 0.0036(11) -0.0086(12)
C14 0.0295(13) 0.0261(15) 0.0414(15) -0.0081(13) 0.0118(12) -0.0110(12)
C30 0.0219(12) 0.0341(15) 0.0269(12) -0.0020(12) 0.0036(10) 0.0013(12)
C24 0.0273(12) 0.0322(15) 0.0220(11) -0.0056(11) 0.0075(10) -0.0099(12)
C29 0.0197(11) 0.0235(13) 0.0231(12) 0.0034(10) 0.0031(9) 0.0060(10)
C34 0.0461(16) 0.0251(15) 0.0385(15) -0.0073(12) 0.0235(13) -0.0013(13)
C12 0.0302(13) 0.0370(16) 0.0250(13) 0.0030(12) 0.0103(11) -0.0063(12)
C31 0.0315(14) 0.0302(16) 0.0447(17) 0.0013(14) 0.0020(13) 0.0105(13)
C2 0.0328(13) 0.0188(13) 0.0224(12) 0.0027(10) 0.0089(10) 0.0005(11)
C27 0.0367(15) 0.0427(18) 0.0202(12) 0.0031(12) 0.0048(11) -0.0016(13)
C3 0.0470(16) 0.0193(14) 0.0321(14) 0.0061(11) 0.0150(13) -0.0005(12)
C13 0.0180(11) 0.0294(15) 0.0310(13) 0.0032(11) 0.0059(10) -0.0002(11)
C22 0.060(2) 0.046(2) 0.0220(13) 0.0053(13) 0.0069(13) -0.0355(17)
C32 0.0293(13) 0.0420(17) 0.0254(13) 0.0102(12) 0.0061(11) 0.0037(13)
C9 0.0387(15) 0.0444(18) 0.0297(14) 0.0039(13) 0.0204(12) -0.0059(14)
C8 0.0281(13) 0.0398(17) 0.0415(15) -0.0056(14) 0.0172(12) -0.0085(13)
C26 0.0333(14) 0.0432(18) 0.0272(13) 0.0004(13) -0.0003(11) 0.0135(13)
C33 0.0479(17) 0.0244(15) 0.0390(15) -0.0002(12) 0.0188(13) -0.0058(13)
C28 0.0387(16) 0.0396(18) 0.0375(16) -0.0041(14) -0.0075(13) -0.0142(14)
C10 0.0324(15) 0.0406(18) 0.063(2) 0.0111(16) 0.0277(15) 0.0101(14)

loop_
_atom_type_symbol
_atom_type_description
_atom_type_scat_dispersion_real
_atom_type_scat_dispersion_imag
_atom_type_scat_source
C C 0.0033 0.0016 'International Tables Vol C Tables 4.2.6.8 and 6.1.1.4'
H H 0.0000 0.0000 'International Tables Vol C Tables 4.2.6.8 and 6.1.1.4'
N N 0.0061 0.0033 'International Tables Vol C Tables 4.2.6.8 and 6.1.1.4'
P P 0.1023 0.0942 'International Tables Vol C Tables 4.2.6.8 and 6.1.1.4'
Al Al 0.0645 0.0514 'International Tables Vol C Tables 4.2.6.8 and 6.1.1.4'
Sn Sn -0.6537 1.4246 'International Tables Vol C Tables 4.2.6.8 and 6.1.1.4'

loop_
_exptl_crystal_face_index_h
_exptl_crystal_face_index_k
_exptl_crystal_face_index_l
_exptl_crystal_face_perp_dist
-1 0 -1 0.116
1 0 1 0.213
-1 0 1 0.028
1 0 -1 0.131
1 -1 0 0.091
-1 1 0 0.047
1 1 -1 0.135

loop_
_geom_angle_atom_site_label_1
_geom_angle_atom_site_label_2
_geom_angle_atom_site_label_3
_geom_angle
_geom_angle_site_symmetry_1
_geom_angle_site_symmetry_3
_geom_angle_publ_flag
C18 Sn1 C17 110.99(12) . . ?
C18 Sn1 P2 93.46(8) . . ?
C17 Sn1 P2 113.83(7) . . ?
C18 Sn1 P1 112.93(8) . . ?
C17 Sn1 P1 93.77(7) . . ?
P2 Sn1 P1 132.10(2) . . ?
N2 P1 N1 94.21(10) . . ?
N2 P1 C1 113.24(11) . . ?
N1 P1 C1 111.21(10) . . ?
N2 P1 Al1 47.12(7) . . ?
N1 P1 Al1 47.15(7) . . ?
C1 P1 Al1 121.81(8) . . ?
N2 P1 Sn1 115.75(7) . . ?
N1 P1 Sn1 108.73(7) . . ?
C1 P1 Sn1 112.22(8) . . ?
Al1 P1 Sn1 125.66(3) . . ?
N4 P2 N3 94.18(10) . . ?
N4 P2 C19 113.62(11) . . ?
N3 P2 C19 109.87(10) . . ?
N4 P2 Al2 47.21(7) . . ?
N3 P2 Al2 47.00(7) . . ?
C19 P2 Al2 121.59(8) . . ?
N4 P2 Sn1 116.30(7) . . ?
N3 P2 Sn1 107.66(7) . . ?
C19 P2 Sn1 113.22(8) . . ?
Al2 P2 Sn1 124.58(3) . . ?
N3 Al2 N4 77.08(8) . . ?
N3 Al2 C33 116.25(11) . . ?
N4 Al2 C33 117.79(11) . . ?
N3 Al2 C34 114.57(11) . . ?
N4 Al2 C34 112.97(11) . . ?
C33 Al2 C34 113.48(13) . . ?
N3 Al2 P2 38.60(6) . . ?
N4 Al2 P2 38.50(6) . . ?
C33 Al2 P2 126.51(9) . . ?
C34 Al2 P2 120.01(9) . . ?
N2 Al1 N1 77.09(8) . . ?
N2 Al1 C15 116.98(10) . . ?
N1 Al1 C15 114.71(10) . . ?
N2 Al1 C16 113.66(11) . . ?
N1 Al1 C16 115.33(11) . . ?
C15 Al1 C16 114.13(12) . . ?
N2 Al1 P1 38.50(6) . . ?
N1 Al1 P1 38.63(6) . . ?
C15 Al1 P1 125.30(9) . . ?
C16 Al1 P1 120.57(9) . . ?
C11 N2 P1 130.98(16) . . ?
C11 N2 Al1 134.23(16) . . ?
P1 N2 Al1 94.38(9) . . ?
C29 N4 P2 130.36(17) . . ?
C29 N4 Al2 134.57(16) . . ?
P2 N4 Al2 94.29(9) . . ?
C7 N1 P1 131.57(17) . . ?
C7 N1 Al1 131.04(16) . . ?
P1 N1 Al1 94.22(9) . . ?
C25 N3 P2 131.41(17) . . ?
C25 N3 Al2 130.75(16) . . ?
P2 N3 Al2 94.39(9) . . ?
C20 C19 C24 119.5(2) . . ?
C20 C19 P2 121.78(19) . . ?
C24 C19 P2 117.8(2) . . ?
N3 C25 C26 112.2(2) . . ?
N3 C25 C28 105.9(2) . . ?
C26 C25 C28 108.9(2) . . ?
N3 C25 C27 111.3(2) . . ?
C26 C25 C27 109.3(2) . . ?
C28 C25 C27 109.1(2) . . ?
N1 C7 C8 112.2(2) . . ?
N1 C7 C10 106.3(2) . . ?
C8 C7 C10 109.4(2) . . ?
N1 C7 C9 110.6(2) . . ?
C8 C7 C9 109.1(2) . . ?
C10 C7 C9 109.1(2) . . ?
C5 C6 C1 120.6(2) . . ?
C5 C6 H6 119.7 . . ?
C1 C6 H6 119.7 . . ?
C2 C1 C6 119.1(2) . . ?
C2 C1 P1 122.26(18) . . ?
C6 C1 P1 118.30(19) . . ?
Sn1 C17 H17A 109.5 . . ?
Sn1 C17 H17B 109.3 . . ?
H17A C17 H17B 109.5 . . ?
Sn1 C17 H17C 109.5 . . ?
H17A C17 H17C 109.5 . . ?
H17B C17 H17C 109.5 . . ?
C22 C23 C24 120.3(3) . . ?
C22 C23 H23 119.9 . . ?
C24 C23 H23 119.8 . . ?
Al1 C15 H15A 109.6 . . ?
Al1 C15 H15B 109.5 . . ?
H15A C15 H15B 109.5 . . ?
Al1 C15 H15C 109.4 . . ?
H15A C15 H15C 109.5 . . ?
H15B C15 H15C 109.5 . . ?
C6 C5 C4 119.9(2) . . ?
C6 C5 H5 120.2 . . ?
C4 C5 H5 120.0 . . ?
N2 C11 C13 112.08(19) . . ?
N2 C11 C14 106.60(19) . . ?
C13 C11 C14 109.2(2) . . ?
N2 C11 C12 110.34(19) . . ?
C13 C11 C12 109.6(2) . . ?
C14 C11 C12 108.9(2) . . ?
Al1 C16 H16A 109.4 . . ?
Al1 C16 H16B 109.4 . . ?
H16A C16 H16B 109.5 . . ?
Al1 C16 H16C 109.6 . . ?
H16A C16 H16C 109.5 . . ?
H16B C16 H16C 109.5 . . ?
C22 C21 C20 120.1(3) . . ?
C22 C21 H21 119.9 . . ?
C20 C21 H21 120.0 . . ?
C3 C4 C5 120.1(2) . . ?
C3 C4 H4 119.8 . . ?
C5 C4 H4 120.1 . . ?
Sn1 C18 H18A 109.4 . . ?
Sn1 C18 H18B 109.5 . . ?
H18A C18 H18B 109.5 . . ?
Sn1 C18 H18C 109.5 . . ?
H18A C18 H18C 109.5 . . ?
H18B C18 H18C 109.5 . . ?
C21 C20 C19 119.8(3) . . ?
C21 C20 H20 120.0 . . ?
C19 C20 H20 120.2 . . ?
C11 C14 H14A 109.7 . . ?
C11 C14 H14B 109.1 . . ?
H14A C14 H14B 109.5 . . ?
C11 C14 H14C 109.6 . . ?
H14A C14 H14C 109.5 . . ?
H14B C14 H14C 109.5 . . ?
C29 C30 H30A 109.2 . . ?
C29 C30 H30B 109.6 . . ?
H30A C30 H30B 109.5 . . ?
C29 C30 H30C 109.5 . . ?
H30A C30 H30C 109.5 . . ?
H30B C30 H30C 109.5 . . ?
C23 C24 C19 119.9(3) . . ?
C23 C24 H24 120.0 . . ?
C19 C24 H24 120.1 . . ?
N4 C29 C30 111.7(2) . . ?
N4 C29 C32 110.20(19) . . ?
C30 C29 C32 110.2(2) . . ?
N4 C29 C31 106.4(2) . . ?
C30 C29 C31 109.2(2) . . ?
C32 C29 C31 109.0(2) . . ?
Al2 C34 H34A 109.4 . . ?
Al2 C34 H34B 109.5 . . ?
H34A C34 H34B 109.5 . . ?
Al2 C34 H34C 109.5 . . ?
H34A C34 H34C 109.5 . . ?
H34B C34 H34C 109.5 . . ?
C11 C12 H12A 109.7 . . ?
C11 C12 H12B 109.1 . . ?
H12A C12 H12B 109.5 . . ?
C11 C12 H12C 109.6 . . ?
H12A C12 H12C 109.5 . . ?
H12B C12 H12C 109.5 . . ?
C29 C31 H31A 109.6 . . ?
C29 C31 H31B 109.5 . . ?
H31A C31 H31B 109.5 . . ?
C29 C31 H31C 109.3 . . ?
H31A C31 H31C 109.5 . . ?
H31B C31 H31C 109.5 . . ?
C1 C2 C3 120.5(2) . . ?
C1 C2 H2 119.8 . . ?
C3 C2 H2 119.8 . . ?
C25 C27 H27A 109.4 . . ?
C25 C27 H27B 109.4 . . ?
H27A C27 H27B 109.5 . . ?
C25 C27 H27C 109.6 . . ?
H27A C27 H27C 109.5 . . ?
H27B C27 H27C 109.5 . . ?
C4 C3 C2 119.9(3) . . ?
C4 C3 H3 119.9 . . ?
C2 C3 H3 120.2 . . ?
C11 C13 H13A 109.5 . . ?
C11 C13 H13B 109.3 . . ?
H13A C13 H13B 109.5 . . ?
C11 C13 H13C 109.6 . . ?
H13A C13 H13C 109.5 . . ?
H13B C13 H13C 109.4 . . ?
C23 C22 C21 120.3(3) . . ?
C23 C22 H22 120.0 . . ?
C21 C22 H22 119.7 . . ?
C29 C32 H32A 109.5 . . ?
C29 C32 H32B 109.6 . . ?
H32A C32 H32B 109.5 . . ?
C29 C32 H32C 109.3 . . ?
H32A C32 H32C 109.5 . . ?
H32B C32 H32C 109.5 . . ?
C7 C9 H9A 109.3 . . ?
C7 C9 H9B 109.5 . . ?
H9A C9 H9B 109.5 . . ?
C7 C9 H9C 109.6 . . ?
H9A C9 H9C 109.5 . . ?
H9B C9 H9C 109.5 . . ?
C7 C8 H8A 109.6 . . ?
C7 C8 H8B 109.4 . . ?
H8A C8 H8B 109.5 . . ?
C7 C8 H8C 109.3 . . ?
H8A C8 H8C 109.5 . . ?
H8B C8 H8C 109.5 . . ?
C25 C26 H26A 109.8 . . ?
C25 C26 H26B 109.5 . . ?
H26A C26 H26B 109.5 . . ?
C25 C26 H26C 109.1 . . ?
H26A C26 H26C 109.5 . . ?
H26B C26 H26C 109.5 . . ?
Al2 C33 H33A 109.5 . . ?
Al2 C33 H33B 109.5 . . ?
H33A C33 H33B 109.5 . . ?
Al2 C33 H33C 109.4 . . ?
H33A C33 H33C 109.5 . . ?
H33B C33 H33C 109.5 . . ?
C25 C28 H28A 109.2 . . ?
C25 C28 H28B 109.8 . . ?
H28A C28 H28B 109.5 . . ?
C25 C28 H28C 109.4 . . ?
H28A C28 H28C 109.5 . . ?
H28B C28 H28C 109.5 . . ?
C7 C10 H10A 109.5 . . ?
C7 C10 H10B 109.6 . . ?
H10A C10 H10B 109.5 . . ?
C7 C10 H10C 109.3 . . ?
H10A C10 H10C 109.5 . . ?
H10B C10 H10C 109.5 . . ?

loop_
_geom_bond_atom_site_label_1
_geom_bond_atom_site_label_2
_geom_bond_distance
_geom_bond_site_symmetry_2
_geom_bond_publ_flag
Sn1 C18 2.146(3) . ?
Sn1 C17 2.148(3) . ?
Sn1 P2 2.6111(7) . ?
Sn1 P1 2.6119(8) . ?
P1 N2 1.6290(19) . ?
P1 N1 1.6334(19) . ?
P1 C1 1.819(2) . ?
P1 Al1 2.6090(10) . ?
P2 N4 1.628(2) . ?
P2 N3 1.6322(19) . ?
P2 C19 1.816(2) . ?
P2 Al2 2.6083(10) . ?
Al2 N3 1.913(2) . ?
Al2 N4 1.919(2) . ?
Al2 C33 1.967(3) . ?
Al2 C34 1.971(3) . ?
Al1 N2 1.917(2) . ?
Al1 N1 1.918(2) . ?
Al1 C15 1.970(3) . ?
Al1 C16 1.978(3) . ?
N2 C11 1.475(3) . ?
N4 C29 1.474(3) . ?
N1 C7 1.476(3) . ?
N3 C25 1.478(3) . ?
C19 C20 1.391(4) . ?
C19 C24 1.396(3) . ?
C25 C26 1.516(4) . ?
C25 C28 1.525(4) . ?
C25 C27 1.531(3) . ?
C7 C8 1.521(4) . ?
C7 C10 1.524(4) . ?
C7 C9 1.531(3) . ?
C6 C5 1.377(3) . ?
C6 C1 1.396(3) . ?
C6 H6 0.9299 . ?
C1 C2 1.382(3) . ?
C17 H17A 0.9598 . ?
C17 H17B 0.9601 . ?
C17 H17C 0.9600 . ?
C23 C22 1.373(5) . ?
C23 C24 1.384(4) . ?
C23 H23 0.9301 . ?
C15 H15A 0.9599 . ?
C15 H15B 0.9601 . ?
C15 H15C 0.9600 . ?
C5 C4 1.389(4) . ?
C5 H5 0.9299 . ?
C11 C13 1.522(3) . ?
C11 C14 1.526(3) . ?
C11 C12 1.528(3) . ?
C16 H16A 0.9599 . ?
C16 H16B 0.9600 . ?
C16 H16C 0.9600 . ?
C21 C22 1.381(5) . ?
C21 C20 1.385(4) . ?
C21 H21 0.9301 . ?
C4 C3 1.380(4) . ?
C4 H4 0.9300 . ?
C18 H18A 0.9601 . ?
C18 H18B 0.9600 . ?
C18 H18C 0.9599 . ?
C20 H20 0.9299 . ?
C14 H14A 0.9601 . ?
C14 H14B 0.9600 . ?
C14 H14C 0.9600 . ?
C30 C29 1.522(4) . ?
C30 H30A 0.9600 . ?
C30 H30B 0.9600 . ?
C30 H30C 0.9601 . ?
C24 H24 0.9300 . ?
C29 C32 1.522(3) . ?
C29 C31 1.532(4) . ?
C34 H34A 0.9600 . ?
C34 H34B 0.9599 . ?
C34 H34C 0.9599 . ?
C12 H12A 0.9599 . ?
C12 H12B 0.9601 . ?
C12 H12C 0.9600 . ?
C31 H31A 0.9600 . ?
C31 H31B 0.9601 . ?
C31 H31C 0.9599 . ?
C2 C3 1.390(3) . ?
C2 H2 0.9300 . ?
C27 H27A 0.9601 . ?
C27 H27B 0.9600 . ?
C27 H27C 0.9600 . ?
C3 H3 0.9300 . ?
C13 H13A 0.9600 . ?
C13 H13B 0.9601 . ?
C13 H13C 0.9600 . ?
C22 H22 0.9301 . ?
C32 H32A 0.9600 . ?
C32 H32B 0.9601 . ?
C32 H32C 0.9600 . ?
C9 H9A 0.9599 . ?
C9 H9B 0.9599 . ?
C9 H9C 0.9602 . ?
C8 H8A 0.9600 . ?
C8 H8B 0.9600 . ?
C8 H8C 0.9602 . ?
C26 H26A 0.9600 . ?
C26 H26B 0.9601 . ?
C26 H26C 0.9601 . ?
C33 H33A 0.9599 . ?
C33 H33B 0.9599 . ?
C33 H33C 0.9600 . ?
C28 H28A 0.9600 . ?
C28 H28B 0.9600 . ?
C28 H28C 0.9600 . ?
C10 H10A 0.9601 . ?
C10 H10B 0.9598 . ?
C10 H10C 0.9599 . ?
